data_4128426
loop_
_publ_author_name
'Huang, David'
'Szewczyk, Suzanne M.'
'Zhang, Pengpeng'
'Newhouse, Timothy R.'

_publ_section_title
;
 Allyl-Nickel Catalysis Enables Carbonyl Dehydrogenation and Oxidative
 Cycloalkenylation of Ketones.
;
_journal_issue 14
_journal_name_full 'Journal of the American Chemical Society'
_journal_page_first 5669
_journal_page_last 5674
_journal_paper_doi 10.1021/jacs.9b02552
_journal_volume 141
_journal_year 2019
_chemical_formula_moiety 'C21 H27 Br O4'
_chemical_formula_sum 'C21 H27 Br O4'
_chemical_formula_weight 423.33
_space_group_crystal_system triclinic
_space_group_IT_number 2
_space_group_name_Hall '-P 1'
_space_group_name_H-M_alt 'P -1'
_atom_sites_solution_hydrogens geom
_atom_sites_solution_primary SHELXT
_atom_sites_solution_secondary difmap
_audit_creation_method SHELXL-2014/7
_cell_angle_alpha 112.915(5)
_cell_angle_beta 99.596(4)
_cell_angle_gamma 105.642(5)
_cell_formula_units_Z 2
_cell_length_a 8.3462(5)
_cell_length_b 11.1060(7)
_cell_length_c 12.0210(6)
_cell_measurement_reflns_used 5311
_cell_measurement_temperature 93(2)
_cell_measurement_theta_max 24.9860
_cell_measurement_theta_min 2.0270
_cell_volume 940.81(11)
_computing_cell_refinement 'CrysAlisPro 1.171.39.16b (Rigaku OD, 2015)'
_computing_data_collection 'CrysAlisPro 1.171.39.16b (Rigaku OD, 2015)'
_computing_data_reduction 'CrysAlisPro 1.171.39.16b (Rigaku OD, 2015)'
_computing_molecular_graphics 'Olex2 (Dolomanov et al., 2009)'
_computing_publication_material 'CIFTAB-2014/2 (Sheldrick, 2014)'
_computing_structure_refinement 'SHELXL-2014/7 (Sheldrick, 2014)'
_computing_structure_solution 'SHELXT-2014/5 (Sheldrick, 2014)'
_diffrn_ambient_temperature 93(2)
_diffrn_detector_area_resol_mean 6.8
_diffrn_measured_fraction_theta_full 0.999
_diffrn_measured_fraction_theta_max 0.999
_diffrn_measurement_device_type 'Rigaku Mercury275R CCD'
_diffrn_measurement_method \w
_diffrn_radiation_type MoK\a
_diffrn_radiation_wavelength 0.71073
_diffrn_reflns_av_R_equivalents 0.0504
_diffrn_reflns_av_unetI/netI 0.0402
_diffrn_reflns_Laue_measured_fraction_full 0.999
_diffrn_reflns_Laue_measured_fraction_max 0.999
_diffrn_reflns_limit_h_max 9
_diffrn_reflns_limit_h_min -9
_diffrn_reflns_limit_k_max 13
_diffrn_reflns_limit_k_min -13
_diffrn_reflns_limit_l_max 14
_diffrn_reflns_limit_l_min -14
_diffrn_reflns_number 13456
_diffrn_reflns_point_group_measured_fraction_full 0.999
_diffrn_reflns_point_group_measured_fraction_max 0.999
_diffrn_reflns_theta_full 25.023
_diffrn_reflns_theta_max 25.023
_diffrn_reflns_theta_min 2.662
_diffrn_source 'fine-focus sealed X-ray tube'
_exptl_absorpt_coefficient_mu 2.208
_exptl_absorpt_correction_T_max 1.00000
_exptl_absorpt_correction_T_min 0.83535
_exptl_absorpt_correction_type multi-scan
_exptl_absorpt_process_details
; 
CrysAlisPro 1.171.39.16b (Rigaku Oxford Diffraction, 2015) 
Empirical absorption correction using spherical harmonics, 
 implemented in SCALE3 ABSPACK scaling algorithm. 
;
_exptl_crystal_colour Colorless
_exptl_crystal_density_diffrn 1.494
_exptl_crystal_description Block
_exptl_crystal_F_000 440
_exptl_crystal_size_max 0.200
_exptl_crystal_size_mid 0.200
_exptl_crystal_size_min 0.200
_refine_diff_density_max 0.983
_refine_diff_density_min -0.586
_refine_diff_density_rms 0.104
_refine_ls_extinction_method none
_refine_ls_goodness_of_fit_ref 1.100
_refine_ls_hydrogen_treatment constr
_refine_ls_matrix_type full
_refine_ls_number_parameters 236
_refine_ls_number_reflns 3322
_refine_ls_number_restraints 0
_refine_ls_restrained_S_all 1.100
_refine_ls_R_factor_all 0.0518
_refine_ls_R_factor_gt 0.0409
_refine_ls_shift/su_max 0.000
_refine_ls_shift/su_mean 0.000
_refine_ls_structure_factor_coef Fsqd
_refine_ls_weighting_details 'w=1/[\s^2^(Fo^2^)+(0.0634P)^2^+0.3852P] where P=(Fo^2^+2Fc^2^)/3'
_refine_ls_weighting_scheme calc
_refine_ls_wR_factor_gt 0.1027
_refine_ls_wR_factor_ref 0.1092
_reflns_Friedel_coverage 0.000
_reflns_number_gt 2840
_reflns_number_total 3322
_reflns_threshold_expression 'I > 2\s(I)'
_cod_data_source_file ja9b02552_si_002.cif
_cod_data_source_block mini-18046
_cod_original_cell_volume 940.81(10)
_cod_database_code 4128426
_shelx_shelxl_version_number 2014/7
_shelx_space_group_comment
; 
The symmetry employed for this shelxl refinement is uniquely defined 
by the following loop, which should always be used as a source of 
symmetry information in preference to the above space-group names. 
They are only intended as comments. 
;
_shelx_estimated_absorpt_t_min 0.666
_shelx_estimated_absorpt_t_max 0.666

loop_
_space_group_symop_operation_xyz
'x, y, z'
'-x, -y, -z'

loop_
_atom_site_label
_atom_site_type_symbol
_atom_site_fract_x
_atom_site_fract_y
_atom_site_fract_z
_atom_site_U_iso_or_equiv
_atom_site_adp_type
_atom_site_occupancy
_atom_site_site_symmetry_order
_atom_site_calc_flag
_atom_site_refinement_flags_posn
_atom_site_refinement_flags_adp
Br1 Br 0.09305(5) 0.19936(4) 0.81992(3) 0.02538(15) Uani 1 1 d . .
O1 O 0.5221(3) 0.2031(2) -0.0050(2) 0.0206(5) Uani 1 1 d . .
O2 O 0.7637(3) 0.3934(2) 0.1368(2) 0.0195(5) Uani 1 1 d . .
O3 O 0.3507(3) 0.1959(2) 0.3153(2) 0.0184(5) Uani 1 1 d . .
O4 O 0.3713(3) -0.0085(2) 0.2976(2) 0.0258(6) Uani 1 1 d . .
C1 C 0.5425(4) 0.3076(3) 0.2216(3) 0.0172(7) Uani 1 1 d . .
C2 C 0.6387(4) 0.2673(3) 0.1211(3) 0.0190(7) Uani 1 1 d . .
C3 C 0.7328(5) 0.1699(4) 0.1302(3) 0.0220(7) Uani 1 1 d . .
H3A H 0.6455 0.0780 0.1103 0.026 Uiso 1 1 calc R U
H3B H 0.7964 0.1537 0.0665 0.026 Uiso 1 1 calc R U
C4 C 0.8607(5) 0.2301(4) 0.2608(3) 0.0239(8) Uani 1 1 d . .
H4A H 0.9583 0.3144 0.2758 0.029 Uiso 1 1 calc R U
H4B H 0.9099 0.1598 0.2653 0.029 Uiso 1 1 calc R U
C5 C 0.7720(4) 0.2700(4) 0.3631(3) 0.0209(7) Uani 1 1 d . .
H5A H 0.8603 0.3169 0.4477 0.025 Uiso 1 1 calc R U
H5B H 0.6854 0.1839 0.3552 0.025 Uiso 1 1 calc R U
C6 C 0.6808(4) 0.3681(3) 0.3514(3) 0.0185(7) Uani 1 1 d . .
H6A H 0.7701 0.4569 0.3666 0.022 Uiso 1 1 calc R U
H6B H 0.6235 0.3909 0.4186 0.022 Uiso 1 1 calc R U
C7 C 0.4741(4) 0.4199(3) 0.2127(3) 0.0195(7) Uani 1 1 d . .
H7A H 0.5732 0.4974 0.2184 0.023 Uiso 1 1 calc R U
H7B H 0.3881 0.3778 0.1277 0.023 Uiso 1 1 calc R U
C8 C 0.3881(5) 0.4836(4) 0.3120(3) 0.0204(7) Uani 1 1 d . .
H8A H 0.2778 0.4107 0.2991 0.025 Uiso 1 1 calc R U
H8B H 0.4667 0.5167 0.3979 0.025 Uiso 1 1 calc R U
C9 C 0.3508(5) 0.6034(4) 0.3022(3) 0.0253(8) Uani 1 1 d . .
H9 H 0.4482 0.6811 0.3157 0.030 Uiso 1 1 calc R U
C10 C 0.1982(5) 0.6121(4) 0.2772(4) 0.0317(9) Uani 1 1 d . .
H10A H 0.0966 0.5371 0.2630 0.038 Uiso 1 1 calc R U
H10B H 0.1881 0.6935 0.2730 0.038 Uiso 1 1 calc R U
C11 C 0.3936(4) 0.1734(3) 0.1972(3) 0.0176(7) Uani 1 1 d . .
H11 H 0.4363 0.0936 0.1723 0.021 Uiso 1 1 calc R U
C12 C 0.3356(4) 0.0932(4) 0.3492(3) 0.0192(7) Uani 1 1 d . .
C13 C 0.2708(4) 0.1201(3) 0.4611(3) 0.0181(7) Uani 1 1 d . .
C14 C 0.2812(4) 0.0381(3) 0.5218(3) 0.0200(7) Uani 1 1 d . .
H14 H 0.3251 -0.0349 0.4898 0.024 Uiso 1 1 calc R U
C15 C 0.2279(4) 0.0618(3) 0.6290(3) 0.0208(7) Uani 1 1 d . .
H15 H 0.2355 0.0061 0.6714 0.025 Uiso 1 1 calc R U
C16 C 0.1641(4) 0.1669(3) 0.6730(3) 0.0186(7) Uani 1 1 d . .
C17 C 0.1484(4) 0.2479(4) 0.6126(3) 0.0198(7) Uani 1 1 d . .
H17 H 0.0999 0.3181 0.6430 0.024 Uiso 1 1 calc R U
C18 C 0.2045(4) 0.2250(3) 0.5066(3) 0.0189(7) Uani 1 1 d . .
H18 H 0.1975 0.2815 0.4650 0.023 Uiso 1 1 calc R U
C19 C 0.2214(4) 0.1288(4) 0.0989(3) 0.0208(7) Uani 1 1 d . .
H19A H 0.1394 0.0413 0.0900 0.031 Uiso 1 1 calc R U
H19B H 0.2411 0.1138 0.0172 0.031 Uiso 1 1 calc R U
H19C H 0.1726 0.2026 0.1261 0.031 Uiso 1 1 calc R U
C20 C 0.5826(5) 0.2835(4) -0.0671(3) 0.0261(8) Uani 1 1 d . .
H20A H 0.5127 0.3420 -0.0705 0.031 Uiso 1 1 calc R U
H20B H 0.5765 0.2218 -0.1546 0.031 Uiso 1 1 calc R U
C21 C 0.7690(5) 0.3739(4) 0.0134(3) 0.0268(8) Uani 1 1 d . .
H21A H 0.8496 0.3256 -0.0140 0.032 Uiso 1 1 calc R U
H21B H 0.8054 0.4648 0.0103 0.032 Uiso 1 1 calc R U

loop_
_atom_site_aniso_label
_atom_site_aniso_U_11
_atom_site_aniso_U_22
_atom_site_aniso_U_33
_atom_site_aniso_U_23
_atom_site_aniso_U_13
_atom_site_aniso_U_12
Br1 0.0298(2) 0.0331(2) 0.0176(2) 0.01339(16) 0.00967(15) 0.01378(16)
O1 0.0230(12) 0.0221(12) 0.0098(11) 0.0045(9) 0.0027(10) 0.0038(10)
O2 0.0222(12) 0.0189(12) 0.0135(11) 0.0056(10) 0.0042(10) 0.0051(10)
O3 0.0239(12) 0.0190(12) 0.0136(11) 0.0073(9) 0.0079(10) 0.0085(10)
O4 0.0355(14) 0.0237(13) 0.0249(13) 0.0121(11) 0.0146(11) 0.0161(12)
C1 0.0184(16) 0.0176(17) 0.0124(16) 0.0055(13) 0.0016(13) 0.0057(14)
C2 0.0179(16) 0.0196(17) 0.0129(16) 0.0045(13) 0.0027(13) 0.0028(14)
C3 0.0236(18) 0.0228(18) 0.0215(18) 0.0094(15) 0.0101(15) 0.0104(15)
C4 0.0243(18) 0.0236(18) 0.0281(19) 0.0132(15) 0.0093(16) 0.0124(15)
C5 0.0204(17) 0.0232(18) 0.0166(17) 0.0089(14) 0.0014(14) 0.0071(15)
C6 0.0190(17) 0.0200(17) 0.0120(16) 0.0050(13) 0.0028(14) 0.0051(14)
C7 0.0197(17) 0.0194(17) 0.0155(16) 0.0065(14) 0.0038(14) 0.0047(14)
C8 0.0242(18) 0.0221(18) 0.0156(16) 0.0075(14) 0.0056(14) 0.0115(15)
C9 0.029(2) 0.0260(19) 0.0164(17) 0.0069(15) 0.0055(15) 0.0087(16)
C10 0.035(2) 0.035(2) 0.031(2) 0.0171(18) 0.0127(18) 0.0178(18)
C11 0.0215(17) 0.0203(17) 0.0114(16) 0.0063(13) 0.0081(14) 0.0078(14)
C12 0.0165(16) 0.0206(18) 0.0154(16) 0.0064(14) 0.0020(14) 0.0038(14)
C13 0.0159(16) 0.0184(17) 0.0162(16) 0.0062(14) 0.0040(13) 0.0040(14)
C14 0.0212(17) 0.0173(17) 0.0197(17) 0.0067(14) 0.0067(14) 0.0070(14)
C15 0.0228(18) 0.0205(18) 0.0176(17) 0.0097(14) 0.0037(14) 0.0059(14)
C16 0.0133(16) 0.0232(18) 0.0117(16) 0.0048(14) 0.0014(13) 0.0020(14)
C17 0.0171(17) 0.0227(18) 0.0191(17) 0.0083(14) 0.0046(14) 0.0089(14)
C18 0.0193(17) 0.0212(17) 0.0173(17) 0.0105(14) 0.0047(14) 0.0071(14)
C19 0.0221(18) 0.0192(17) 0.0141(16) 0.0039(14) 0.0034(14) 0.0042(14)
C20 0.031(2) 0.029(2) 0.0153(17) 0.0097(15) 0.0075(15) 0.0072(16)
C21 0.030(2) 0.029(2) 0.0192(18) 0.0107(15) 0.0082(15) 0.0078(16)

loop_
_atom_type_symbol
_atom_type_description
_atom_type_scat_dispersion_real
_atom_type_scat_dispersion_imag
_atom_type_scat_source
C C 0.0033 0.0016 'International Tables Vol C Tables 4.2.6.8 and 6.1.1.4'
H H 0.0000 0.0000 'International Tables Vol C Tables 4.2.6.8 and 6.1.1.4'
Br Br -0.2901 2.4595 'International Tables Vol C Tables 4.2.6.8 and 6.1.1.4'
O O 0.0106 0.0060 'International Tables Vol C Tables 4.2.6.8 and 6.1.1.4'

loop_
_geom_angle_atom_site_label_1
_geom_angle_atom_site_label_2
_geom_angle_atom_site_label_3
_geom_angle
C20 O1 C2 109.0(2)
C2 O2 C21 106.8(2)
C12 O3 C11 116.7(2)
C7 C1 C6 110.6(3)
C7 C1 C11 112.3(3)
C6 C1 C11 110.7(3)
C7 C1 C2 108.6(3)
C6 C1 C2 105.9(3)
C11 C1 C2 108.7(3)
O2 C2 O1 106.0(2)
O2 C2 C3 108.6(3)
O1 C2 C3 108.3(3)
O2 C2 C1 108.0(2)
O1 C2 C1 111.5(3)
C3 C2 C1 114.1(3)
C4 C3 C2 112.1(3)
C4 C3 H3A 109.2
C2 C3 H3A 109.2
C4 C3 H3B 109.2
C2 C3 H3B 109.2
H3A C3 H3B 107.9
C3 C4 C5 111.0(3)
C3 C4 H4A 109.4
C5 C4 H4A 109.4
C3 C4 H4B 109.4
C5 C4 H4B 109.4
H4A C4 H4B 108.0
C4 C5 C6 110.8(3)
C4 C5 H5A 109.5
C6 C5 H5A 109.5
C4 C5 H5B 109.5
C6 C5 H5B 109.5
H5A C5 H5B 108.1
C5 C6 C1 114.3(3)
C5 C6 H6A 108.7
C1 C6 H6A 108.7
C5 C6 H6B 108.7
C1 C6 H6B 108.7
H6A C6 H6B 107.6
C8 C7 C1 116.9(3)
C8 C7 H7A 108.1
C1 C7 H7A 108.1
C8 C7 H7B 108.1
C1 C7 H7B 108.1
H7A C7 H7B 107.3
C9 C8 C7 110.6(3)
C9 C8 H8A 109.5
C7 C8 H8A 109.5
C9 C8 H8B 109.5
C7 C8 H8B 109.5
H8A C8 H8B 108.1
C10 C9 C8 126.4(4)
C10 C9 H9 116.8
C8 C9 H9 116.8
C9 C10 H10A 120.0
C9 C10 H10B 120.0
H10A C10 H10B 120.0
O3 C11 C19 105.1(3)
O3 C11 C1 108.7(2)
C19 C11 C1 117.1(3)
O3 C11 H11 108.6
C19 C11 H11 108.6
C1 C11 H11 108.6
O4 C12 O3 125.0(3)
O4 C12 C13 123.3(3)
O3 C12 C13 111.7(3)
C14 C13 C18 119.9(3)
C14 C13 C12 117.8(3)
C18 C13 C12 122.3(3)
C13 C14 C15 120.2(3)
C13 C14 H14 119.9
C15 C14 H14 119.9
C16 C15 C14 118.9(3)
C16 C15 H15 120.5
C14 C15 H15 120.5
C15 C16 C17 122.0(3)
C15 C16 Br1 118.7(3)
C17 C16 Br1 119.3(3)
C16 C17 C18 118.7(3)
C16 C17 H17 120.7
C18 C17 H17 120.7
C13 C18 C17 120.3(3)
C13 C18 H18 119.9
C17 C18 H18 119.9
C11 C19 H19A 109.5
C11 C19 H19B 109.5
H19A C19 H19B 109.5
C11 C19 H19C 109.5
H19A C19 H19C 109.5
H19B C19 H19C 109.5
O1 C20 C21 104.0(3)
O1 C20 H20A 111.0
C21 C20 H20A 111.0
O1 C20 H20B 111.0
C21 C20 H20B 111.0
H20A C20 H20B 109.0
O2 C21 C20 102.6(3)
O2 C21 H21A 111.2
C20 C21 H21A 111.2
O2 C21 H21B 111.2
C20 C21 H21B 111.2
H21A C21 H21B 109.2

loop_
_geom_bond_atom_site_label_1
_geom_bond_atom_site_label_2
_geom_bond_distance
Br1 C16 1.889(3)
O1 C20 1.419(4)
O1 C2 1.429(4)
O2 C2 1.424(4)
O2 C21 1.424(4)
O3 C12 1.336(4)
O3 C11 1.466(4)
O4 C12 1.203(4)
C1 C7 1.537(5)
C1 C6 1.544(4)
C1 C11 1.546(4)
C1 C2 1.550(5)
C2 C3 1.523(5)
C3 C4 1.513(5)
C3 H3A 0.9900
C3 H3B 0.9900
C4 C5 1.521(5)
C4 H4A 0.9900
C4 H4B 0.9900
C5 C6 1.522(5)
C5 H5A 0.9900
C5 H5B 0.9900
C6 H6A 0.9900
C6 H6B 0.9900
C7 C8 1.530(5)
C7 H7A 0.9900
C7 H7B 0.9900
C8 C9 1.488(5)
C8 H8A 0.9900
C8 H8B 0.9900
C9 C10 1.297(5)
C9 H9 0.9500
C10 H10A 0.9500
C10 H10B 0.9500
C11 C19 1.517(5)
C11 H11 1.0000
C12 C13 1.486(5)
C13 C14 1.382(5)
C13 C18 1.383(5)
C14 C15 1.386(5)
C14 H14 0.9500
C15 C16 1.369(5)
C15 H15 0.9500
C16 C17 1.376(5)
C17 C18 1.385(5)
C17 H17 0.9500
C18 H18 0.9500
C19 H19A 0.9800
C19 H19B 0.9800
C19 H19C 0.9800
C20 C21 1.505(5)
C20 H20A 0.9900
C20 H20B 0.9900
C21 H21A 0.9900
C21 H21B 0.9900

loop_
_geom_torsion_atom_site_label_1
_geom_torsion_atom_site_label_2
_geom_torsion_atom_site_label_3
_geom_torsion_atom_site_label_4
_geom_torsion
C21 O2 C2 O1 -24.5(3)
C21 O2 C2 C3 91.7(3)
C21 O2 C2 C1 -144.1(3)
C20 O1 C2 O2 4.0(3)
C20 O1 C2 C3 -112.3(3)
C20 O1 C2 C1 121.3(3)
C7 C1 C2 O2 52.0(3)
C6 C1 C2 O2 -66.8(3)
C11 C1 C2 O2 174.3(2)
C7 C1 C2 O1 -64.1(3)
C6 C1 C2 O1 177.2(2)
C11 C1 C2 O1 58.3(3)
C7 C1 C2 C3 172.8(3)
C6 C1 C2 C3 54.1(3)
C11 C1 C2 C3 -64.8(3)
O2 C2 C3 C4 64.9(3)
O1 C2 C3 C4 179.6(3)
C1 C2 C3 C4 -55.6(4)
C2 C3 C4 C5 53.4(4)
C3 C4 C5 C6 -54.0(4)
C4 C5 C6 C1 57.8(4)
C7 C1 C6 C5 -173.0(3)
C11 C1 C6 C5 62.0(4)
C2 C1 C6 C5 -55.6(3)
C6 C1 C7 C8 -59.2(4)
C11 C1 C7 C8 64.9(4)
C2 C1 C7 C8 -174.9(3)
C1 C7 C8 C9 172.3(3)
C7 C8 C9 C10 118.9(4)
C12 O3 C11 C19 100.9(3)
C12 O3 C11 C1 -133.0(3)
C7 C1 C11 O3 -82.8(3)
C6 C1 C11 O3 41.2(3)
C2 C1 C11 O3 157.1(3)
C7 C1 C11 C19 36.0(4)
C6 C1 C11 C19 160.0(3)
C2 C1 C11 C19 -84.2(3)
C11 O3 C12 O4 7.8(5)
C11 O3 C12 C13 -173.0(2)
O4 C12 C13 C14 11.7(5)
O3 C12 C13 C14 -167.6(3)
O4 C12 C13 C18 -169.5(3)
O3 C12 C13 C18 11.3(4)
C18 C13 C14 C15 -0.9(5)
C12 C13 C14 C15 177.9(3)
C13 C14 C15 C16 0.4(5)
C14 C15 C16 C17 1.2(5)
C14 C15 C16 Br1 -179.6(2)
C15 C16 C17 C18 -2.2(5)
Br1 C16 C17 C18 178.6(2)
C14 C13 C18 C17 -0.1(5)
C12 C13 C18 C17 -178.9(3)
C16 C17 C18 C13 1.6(5)
C2 O1 C20 C21 16.5(4)
C2 O2 C21 C20 34.0(3)
O1 C20 C21 O2 -30.6(4)
